data_2004703
loop_
_publ_author_name
'Maniukiewicz, W.'
'Sieron, L.'
'Bukowska-Strzyzewska, M.'
'Turek, A.'

_publ_section_title
;
 Triaquahexathiocyanatobismuthlanthanum Dihydrate,
 [Bi(SCN)~6~La(H~2~O)~3~].2H~2~O, and
 Triaquahexathiocyanatobismuthneodymium Dihydrate,
 [Bi(SCN)~6~Nd(H~2~O)~3~].2H~2~O
;
_journal_issue 4
_journal_name_full 'Acta Crystallographica Section C'
_journal_page_first 753
_journal_page_last 757
_journal_paper_doi 10.1107/S0108270195013801
_journal_volume 52
_journal_year 1996
_chemical_formula_sum 'C6 H10 Bi La N6 O5 S6'
_chemical_formula_weight 786.45
_symmetry_cell_setting hexagonal
_symmetry_space_group_name_Hall '-P 6c'
_symmetry_space_group_name_H-M 'P 63/m'
_atom_type_scat_source
;
International Tables for Crystallography
(1992, Vol.C, Tables 4.2.6.8 and 6.1.1.4)
;
_cell_angle_alpha 90
_cell_angle_beta 90
_cell_angle_gamma 120
_cell_formula_units_Z 2
_cell_length_a 8.2508(6)
_cell_length_b 8.2508(6)
_cell_length_c 18.745(2)
_cell_measurement_reflns_used 25
_cell_measurement_temperature 293(2)
_cell_measurement_theta_max 15.0
_cell_measurement_theta_min 8.0
_cell_volume 1105.12(16)
_computing_cell_refinement 'Siemens P3 software'
_computing_data_collection 'Siemens P3 software'
_computing_data_reduction 'XDISK SHELXL/PC (Sheldrick, 1990b)'
_computing_molecular_graphics 'XP SHELXL/PC'
_computing_publication_material SHELXL93
_computing_structure_refinement 'SHELXL93 (Sheldrick, 1993)'
_computing_structure_solution 'SHELXS86 (Sheldrick, 1990a)'
_diffrn_measurement_device 'Siemens P3 diffractometer'
_diffrn_measurement_method '\w/2\q scans'
_diffrn_radiation_monochromator graphite
_diffrn_radiation_source 'KF60-10 Siemens Mo tube'
_diffrn_radiation_type MoK\a
_diffrn_radiation_wavelength 0.71073
_diffrn_reflns_av_R_equivalents 0.0202
_diffrn_reflns_av_sigmaI/netI 0.0270
_diffrn_reflns_limit_h_max 0
_diffrn_reflns_limit_h_min -11
_diffrn_reflns_limit_k_max 13
_diffrn_reflns_limit_k_min 0
_diffrn_reflns_limit_l_max 25
_diffrn_reflns_limit_l_min 0
_diffrn_reflns_number 1785
_diffrn_reflns_theta_max 35.08
_diffrn_reflns_theta_min 2.19
_diffrn_standards_decay_% 1.5
_diffrn_standards_interval_time 60
_diffrn_standards_number 3
_exptl_absorpt_coefficient_mu 10.450
_exptl_absorpt_correction_T_max 0.183
_exptl_absorpt_correction_T_min 0.137
_exptl_absorpt_correction_type 'empirical (\y scan; North, Phillips & Mathews, 1968)'
_exptl_crystal_colour Orange
_exptl_crystal_density_diffrn 2.363
_exptl_crystal_description 'Irregular block'
_exptl_crystal_F_000 728
_exptl_crystal_size_rad 0.15
_refine_diff_density_max 1.073
_refine_diff_density_min -1.364
_refine_ls_extinction_coef 0.0237(11)
_refine_ls_extinction_method 'SHELXL93 (Sheldrick, 1993)'
_refine_ls_goodness_of_fit_all 1.162
_refine_ls_goodness_of_fit_obs 1.172
_refine_ls_hydrogen_treatment 'H atoms see text'
_refine_ls_matrix_type full
_refine_ls_number_parameters 45
_refine_ls_number_reflns 1505
_refine_ls_number_restraints 0
_refine_ls_restrained_S_all 1.272
_refine_ls_restrained_S_obs 1.172
_refine_ls_R_factor_all 0.0329
_refine_ls_R_factor_obs 0.0277
_refine_ls_shift/esd_max 0.001
_refine_ls_shift/esd_mean 0.001
_refine_ls_structure_factor_coef Fsqd
_refine_ls_weighting_details 'w = 1/[\s^2^(Fo^2^) + (0.0631P)^2^ + 1.3722P] where P = (Fo^2^ + 2Fc^2^)/3'
_refine_ls_weighting_scheme calc
_refine_ls_wR_factor_all 0.0593
_refine_ls_wR_factor_obs 0.0537
_reflns_number_observed 1414
_reflns_number_total 1555
_reflns_observed_criterion I>2\s(I)
_cod_data_source_file br1118.cif
_cod_data_source_block 1
_cod_depositor_comments
;
 Correcting the _atom_site_Wyckoff_symbol data item values by recording the
 incorrectly placed site symmetry multiplicity values using a
 separate _atom_site_site_symmetry_multiplicity data item.

 Antanas Vaitkus,
 2018-07-02

The following automatic conversions were performed:
'_symmetry_cell_setting' value 'Hexagonal' changed to 'hexagonal'
according to '/home/saulius/struct/CIF-dictionaries/cif_core.dic'
dictionary named 'cif_core.dic' version 2.4.1 from 2010-06-29.

Automatic conversion script
Id: cif_fix_enum 1527 2010-12-29 10:47:43Z saulius 

The following automatic conversions were performed:

'_symmetry_cell_setting' value 'Hexagonal' changed to 'hexagonal'
according to /home/saulius/struct/CIF-dictionaries/cif_core.dic
dictionary named 'cif_core.dic' version 2.4.1 from 2010-06-29.

Automatic conversion script
Id: cif_fix_values 1715 2011-07-08 13:25:40Z adriana 

The following automatic conversions were performed:

'_refine_ls_weighting_scheme' value 'w = 1/[\s^2^(Fo^2^) +
(0.0631P)^2^ + 1.3722P] where P = (Fo^2^ + 2Fc^2^)/3' was changed to
'calc'. New tag '_refine_ls_weighting_details' was created. The value
of the new tag was set to 'w = 1/[\s^2^(Fo^2^) + (0.0631P)^2^ +
1.3722P] where P = (Fo^2^ + 2Fc^2^)/3'.

Automatic conversion script
Id: cif_fix_values 3143 2015-03-26 13:38:13Z robertas 
;
_cod_original_cell_volume 1105.1(2)
_cod_database_code 2004703

loop_
_atom_site_label
_atom_site_occupancy
_atom_site_site_symmetry_multiplicity
_atom_site_Wyckoff_symbol
_atom_site_fract_x
_atom_site_fract_y
_atom_site_fract_z
_atom_site_U_iso_or_equiv
_atom_site_thermal_displace_type
_atom_site_refinement_flags
Bi 1 2 b 0 0 .5 .02270(10) Uani S
La 1 2 c .3333 .6667 .25 .01810(10) Uani S
S 1 12 i .34540(10) .16300(10) .42850(10) .0414(2) Uani .
C 1 12 i .3302(4) .3236(4) .3805(2) .0306(7) Uani .
N 1 12 i .3257(5) .4331(5) .3452(2) .0443(7) Uani .
O(1) 1 6 h .6499(5) .6582(5) .25 .0480(13) Uani S
O(2) .5 4 e 0 0 .233(2) .074(12) Uani SP
O(3) .5 4 f .6667 .3333 .2161(5) .041(2) Uani SP
H(1) 1 6 h .6547 .5492 .25 .072 Uiso ST
H(2) 1 6 h .7724 .7591 .25 .072 Uiso ST

loop_
_geom_angle_atom_site_label_1
_geom_angle_atom_site_label_2
_geom_angle_atom_site_label_3
_geom_angle_site_symmetry_1
_geom_angle
_geom_angle_publ_flag
S Bi S 2_556 80.86(3) yes
S Bi S 3 99.14(3) yes
N La N 4_565 78.19(13) yes
N La N 5_565 137.29(6) yes
N La N 6 86.5(2) yes
N La O(1) . 68.87(9) yes
N La O(1) 4_565 136.73(9) yes
N La O(1) 7_665 68.42(9) yes
C S Bi . 100.28(11) yes
N C S . 176.7(3) yes
C N La . 171.8(3) yes

loop_
_geom_bond_atom_site_label_1
_geom_bond_atom_site_label_2
_geom_bond_distance
_geom_bond_publ_flag
Bi S 2.8090(10) yes
La N 2.604(3) yes
La O(1) 2.648(4) yes
S C 1.658(3) yes
C N 1.135(4) yes

loop_
_geom_contact_atom_site_label_1
_geom_contact_atom_site_label_2
_geom_contact_distance
_geom_contact_site_symmetry_2
O(3) S 3.553(7) 6
O(3) N 3.497(6) 6
O(2) N 3.54(2) 6
